data_7111007
loop_
_publ_author_name
'Wang, Quan-Ming'
'Mak, Thomas C. W.'

_publ_section_title
;
 Novel layer-type triple salts of silver(i),
 AgCN&#x00B7;AgF&#x00B7;4AgCF3CO2&#x00B7;2L (L = MeCN or H2O)
;
_journal_issue 15
_journal_name_full 'Chemical Communications'
_journal_page_first 1435
_journal_paper_doi 10.1039/b003821k
_journal_year 2000
_chemical_formula_sum 'C13 H6 Ag6 F13 N3 O8'
_chemical_formula_weight 1226.43
_chemical_name_systematic
; 
? 
;
_space_group_IT_number 14
_symmetry_space_group_name_Hall '-P 2ybc'
_symmetry_space_group_name_H-M 'P 1 21/c 1'
_atom_sites_solution_hydrogens geom
_atom_sites_solution_primary direct
_atom_sites_solution_secondary difmap
_audit_creation_method SHELXL-97
_cell_angle_alpha 90.00
_cell_angle_beta 106.259(2)
_cell_angle_gamma 90.00
_cell_formula_units_Z 2
_cell_length_a 14.4835(10)
_cell_length_b 10.0013(7)
_cell_length_c 9.9918(7)
_cell_measurement_temperature 293(2)
_cell_volume 1389.46(17)
_computing_structure_refinement 'SHELXL-97 (Sheldrick, 1997)'
_computing_structure_solution 'SHELXS-97 (Sheldrick, 1990)'
_diffrn_ambient_temperature 293(2)
_diffrn_measured_fraction_theta_full 0.997
_diffrn_measured_fraction_theta_max 0.997
_diffrn_radiation_monochromator graphite
_diffrn_radiation_source 'fine-focus sealed tube'
_diffrn_radiation_type MoK\a
_diffrn_radiation_wavelength 0.71073
_diffrn_reflns_av_R_equivalents 0.0448
_diffrn_reflns_av_sigmaI/netI 0.0422
_diffrn_reflns_limit_h_max 14
_diffrn_reflns_limit_h_min -19
_diffrn_reflns_limit_k_max 13
_diffrn_reflns_limit_k_min -13
_diffrn_reflns_limit_l_max 13
_diffrn_reflns_limit_l_min -8
_diffrn_reflns_number 9031
_diffrn_reflns_theta_full 28.01
_diffrn_reflns_theta_max 28.01
_diffrn_reflns_theta_min 2.93
_exptl_absorpt_coefficient_mu 4.275
_exptl_crystal_density_diffrn 2.931
_exptl_crystal_density_method 'not measured'
_exptl_crystal_F_000 1136
_refine_diff_density_max 1.324
_refine_diff_density_min -0.621
_refine_diff_density_rms 0.145
_refine_ls_extinction_coef 0.0036(3)
_refine_ls_extinction_expression Fc^*^=kFc[1+0.001xFc^2^\l^3^/sin(2\q)]^-1/4^
_refine_ls_extinction_method SHELXL
_refine_ls_goodness_of_fit_ref 0.968
_refine_ls_hydrogen_treatment mixed
_refine_ls_matrix_type full
_refine_ls_number_parameters 206
_refine_ls_number_reflns 3346
_refine_ls_number_restraints 7
_refine_ls_restrained_S_all 0.967
_refine_ls_R_factor_all 0.0479
_refine_ls_R_factor_gt 0.0343
_refine_ls_shift/su_max 0.000
_refine_ls_shift/su_mean 0.000
_refine_ls_structure_factor_coef Fsqd
_refine_ls_weighting_details 'calc w=1/[\s^2^(Fo^2^)+(0.0467P)^2^+0.0000P] where P=(Fo^2^+2Fc^2^)/3'
_refine_ls_weighting_scheme calc
_refine_ls_wR_factor_gt 0.0809
_refine_ls_wR_factor_ref 0.0861
_reflns_number_gt 2584
_reflns_number_total 3346
_reflns_threshold_expression >2sigma(I)
_cod_data_source_file b003821ksup1.cif
_cod_data_source_block c25
_cod_database_code 7111007

loop_
_symmetry_equiv_pos_as_xyz
'x, y, z'
'-x, y+1/2, -z+1/2'
'-x, -y, -z'
'x, -y-1/2, z-1/2'

loop_
_atom_site_label
_atom_site_type_symbol
_atom_site_fract_x
_atom_site_fract_y
_atom_site_fract_z
_atom_site_U_iso_or_equiv
_atom_site_adp_type
_atom_site_occupancy
_atom_site_symmetry_multiplicity
_atom_site_calc_flag
_atom_site_refinement_flags
Ag1 Ag -0.00151(3) 0.26171(3) 0.05708(4) 0.04574(14) Uani 1 1 d .
Ag2 Ag -0.00231(3) 0.05792(4) 0.26094(4) 0.04572(14) Uani 1 1 d .
Ag3 Ag 0.18523(3) 0.49631(4) 0.07270(4) 0.04875(14) Uani 1 1 d .
F1 F 0.0000 0.5000 0.0000 0.0437(10) Uani 1 2 d S
C1 C -0.0007(5) 0.0393(5) 0.0388(5) 0.0553(14) Uani 1.08 1 d P
O1 O -0.1309(3) 0.1965(4) 0.3021(4) 0.0535(10) Uani 1 1 d .
O2 O -0.1294(3) 0.3554(4) 0.1444(4) 0.0511(9) Uani 1 1 d .
C2 C -0.1629(4) 0.2937(5) 0.2269(5) 0.0437(12) Uani 1 1 d .
C3 C -0.2641(5) 0.3427(5) 0.2312(6) 0.075(2) Uani 1 1 d D
F2 F -0.2752(5) 0.4722(5) 0.2076(8) 0.143(3) Uani 1 1 d D
F3 F -0.3342(4) 0.2781(7) 0.1399(7) 0.139(2) Uani 1 1 d D
F4 F -0.2781(5) 0.3242(6) 0.3550(6) 0.129(2) Uani 1 1 d D
O3 O 0.1275(3) 0.1970(4) 0.4057(4) 0.0495(9) Uani 1 1 d .
O4 O 0.1285(3) 0.3542(4) 0.2479(4) 0.0506(9) Uani 1 1 d .
C4 C 0.1621(4) 0.2915(5) 0.3587(5) 0.0411(11) Uani 1 1 d .
C5 C 0.2618(5) 0.3377(6) 0.4459(5) 0.071(2) Uani 1 1 d D
F5 F 0.3305(4) 0.2715(8) 0.4103(8) 0.149(3) Uani 1 1 d .
F6 F 0.2760(5) 0.3155(6) 0.5801(4) 0.137(3) Uani 1 1 d D
F7 F 0.2775(5) 0.4663(5) 0.4342(5) 0.129(2) Uani 1 1 d D
N1 N 0.3478(5) 0.5091(8) 0.1444(8) 0.091(2) Uani 1 1 d .
C6 C 0.4201(7) 0.5440(12) 0.1831(15) 0.141(5) Uani 1 1 d D
C7 C 0.5187(13) 0.605(3) 0.232(5) 0.245(18) Uani 0.70 1 d PD
C7' C 0.514(4) 0.524(7) 0.293(9) 0.24(5) Uani 0.30 1 d PD

loop_
_atom_site_aniso_label
_atom_site_aniso_U_11
_atom_site_aniso_U_22
_atom_site_aniso_U_33
_atom_site_aniso_U_23
_atom_site_aniso_U_13
_atom_site_aniso_U_12
Ag1 0.0665(3) 0.02609(18) 0.0471(2) 0.00148(15) 0.01981(19) -0.00045(16)
Ag2 0.0663(3) 0.0429(2) 0.03080(19) 0.00127(15) 0.01815(17) -0.00177(18)
Ag3 0.0486(3) 0.0477(3) 0.0494(3) -0.00119(17) 0.01270(18) -0.00335(18)
F1 0.061(3) 0.034(2) 0.038(2) -0.0001(16) 0.0169(19) 0.0007(18)
C1 0.093(4) 0.039(3) 0.039(2) -0.0120(19) 0.027(3) -0.002(3)
O1 0.065(3) 0.047(2) 0.053(2) 0.0126(18) 0.0233(19) 0.0054(18)
O2 0.058(2) 0.049(2) 0.052(2) 0.0110(17) 0.0236(18) 0.0075(17)
C2 0.048(3) 0.042(3) 0.043(3) -0.002(2) 0.016(2) -0.002(2)
C3 0.078(5) 0.071(4) 0.090(5) 0.028(4) 0.048(4) 0.023(4)
F2 0.165(6) 0.096(4) 0.215(7) 0.069(4) 0.133(5) 0.083(4)
F3 0.061(3) 0.195(7) 0.156(6) 0.026(5) 0.022(3) 0.013(4)
F4 0.159(5) 0.133(5) 0.143(5) 0.045(4) 0.120(4) 0.060(4)
O3 0.052(2) 0.046(2) 0.047(2) 0.0111(16) 0.0094(17) -0.0036(17)
O4 0.054(2) 0.047(2) 0.048(2) 0.0079(17) 0.0095(17) -0.0052(17)
C4 0.048(3) 0.038(2) 0.037(2) 0.001(2) 0.012(2) -0.001(2)
C5 0.067(5) 0.073(4) 0.060(4) 0.015(3) -0.002(3) -0.022(4)
F5 0.055(3) 0.175(6) 0.203(7) -0.019(5) 0.013(4) 0.002(3)
F6 0.147(5) 0.163(5) 0.065(3) 0.027(3) -0.030(3) -0.086(4)
F7 0.148(5) 0.094(3) 0.111(4) 0.013(3) -0.020(4) -0.073(4)
N1 0.056(4) 0.111(5) 0.099(5) -0.008(4) 0.012(3) -0.006(4)
C6 0.050(6) 0.163(11) 0.200(13) -0.066(9) 0.018(6) 0.009(6)
C7 0.062(12) 0.21(3) 0.44(5) -0.08(3) 0.05(2) -0.049(16)
C7' 0.07(3) 0.17(6) 0.42(12) -0.03(6) -0.04(5) -0.06(3)

loop_
_atom_type_symbol
_atom_type_description
_atom_type_scat_dispersion_real
_atom_type_scat_dispersion_imag
_atom_type_scat_source
C C 0.0033 0.0016 'International Tables Vol C Tables 4.2.6.8 and 6.1.1.4'
H H 0.0000 0.0000 'International Tables Vol C Tables 4.2.6.8 and 6.1.1.4'
N N 0.0061 0.0033 'International Tables Vol C Tables 4.2.6.8 and 6.1.1.4'
O O 0.0106 0.0060 'International Tables Vol C Tables 4.2.6.8 and 6.1.1.4'
F F 0.0171 0.0103 'International Tables Vol C Tables 4.2.6.8 and 6.1.1.4'
Ag Ag -0.8971 1.1015 'International Tables Vol C Tables 4.2.6.8 and 6.1.1.4'

loop_
_geom_angle_atom_site_label_1
_geom_angle_atom_site_label_2
_geom_angle_atom_site_label_3
_geom_angle
_geom_angle_site_symmetry_1
_geom_angle_site_symmetry_3
C1 Ag1 O2 115.64(19) . .
C1 Ag1 F1 161.61(13) . .
O2 Ag1 F1 76.56(9) . .
C1 Ag1 O4 114.77(18) . .
O2 Ag1 O4 94.08(14) . .
F1 Ag1 O4 76.08(8) . .
C1 Ag1 Ag2 49.81(13) . .
O2 Ag1 Ag2 82.26(9) . .
F1 Ag1 Ag2 148.570(19) . .
O4 Ag1 Ag2 82.62(8) . .
C1 Ag2 O1 115.74(18) . .
C1 Ag2 F1 161.48(13) . 2_545
O1 Ag2 F1 76.89(9) . 2_545
C1 Ag2 O3 114.39(18) . .
O1 Ag2 O3 94.23(14) . .
F1 Ag2 O3 76.15(9) 2_545 .
C1 Ag2 Ag1 49.76(13) . .
O1 Ag2 Ag1 82.66(8) . .
F1 Ag2 Ag1 148.697(19) 2_545 .
O3 Ag2 Ag1 82.07(8) . .
N1 Ag3 O3 111.9(2) . 4_565
N1 Ag3 O4 108.6(2) . .
O3 Ag3 O4 85.26(12) 4_565 .
N1 Ag3 O2 106.8(2) . 3_565
O3 Ag3 O2 85.21(12) 4_565 3_565
O4 Ag3 O2 144.40(13) . 3_565
N1 Ag3 F1 175.47(19) . .
O3 Ag3 F1 72.56(9) 4_565 .
O4 Ag3 F1 72.09(9) . .
O2 Ag3 F1 72.32(9) 3_565 .
N1 Ag3 O1 103.4(2) . 2
O3 Ag3 O1 144.66(13) 4_565 2
O4 Ag3 O1 84.25(13) . 2
O2 Ag3 O1 83.99(12) 3_565 2
F1 Ag3 O1 72.10(9) . 2
Ag2 F1 Ag2 180.0 2 4_565
Ag2 F1 Ag1 90.092(14) 2 .
Ag2 F1 Ag1 89.908(14) 4_565 .
Ag2 F1 Ag1 89.908(14) 2 3_565
Ag2 F1 Ag1 90.092(14) 4_565 3_565
Ag1 F1 Ag1 180.000(4) . 3_565
Ag2 F1 Ag3 90.022(14) 2 3_565
Ag2 F1 Ag3 89.978(14) 4_565 3_565
Ag1 F1 Ag3 90.178(14) . 3_565
Ag1 F1 Ag3 89.822(14) 3_565 3_565
Ag2 F1 Ag3 89.978(14) 2 .
Ag2 F1 Ag3 90.022(14) 4_565 .
Ag1 F1 Ag3 89.822(14) . .
Ag1 F1 Ag3 90.178(14) 3_565 .
Ag3 F1 Ag3 180.000(19) 3_565 .
C1 C1 Ag1 139.9(7) 3 .
C1 C1 Ag2 139.6(7) 3 .
Ag1 C1 Ag2 80.43(15) . .
C2 O1 Ag2 121.1(4) . .
C2 O1 Ag3 141.8(4) . 2_545
Ag2 O1 Ag3 89.54(12) . 2_545
C2 O2 Ag1 121.8(3) . .
C2 O2 Ag3 139.9(4) . 3_565
Ag1 O2 Ag3 90.61(12) . 3_565
O2 C2 O1 130.4(5) . .
O2 C2 C3 114.3(4) . .
O1 C2 C3 115.2(5) . .
F2 C3 F4 105.2(5) . .
F2 C3 F3 108.9(7) . .
F4 C3 F3 106.7(6) . .
F2 C3 C2 111.8(5) . .
F4 C3 C2 112.0(5) . .
F3 C3 C2 111.9(5) . .
C4 O3 Ag2 122.6(3) . .
C4 O3 Ag3 138.3(3) . 4_566
Ag2 O3 Ag3 90.73(12) . 4_566
C4 O4 Ag1 121.6(3) . .
C4 O4 Ag3 140.0(4) . .
Ag1 O4 Ag3 90.07(12) . .
O3 C4 O4 129.1(5) . .
O3 C4 C5 115.9(4) . .
O4 C4 C5 115.1(4) . .
F7 C5 F6 105.9(5) . .
F7 C5 F5 107.7(7) . .
F6 C5 F5 105.9(6) . .
F7 C5 C4 113.7(5) . .
F6 C5 C4 112.3(5) . .
F5 C5 C4 110.9(5) . .
C6 N1 Ag3 163.7(9) . .
N1 C6 C7 175(2) . .
N1 C6 C7' 145(3) . .
C7 C6 C7' 40(3) . .
C7' C7 C6 70.1(15) . .
C7 C7' C6 70.0(16) . .

loop_
_geom_bond_atom_site_label_1
_geom_bond_atom_site_label_2
_geom_bond_distance
_geom_bond_site_symmetry_2
Ag1 C1 2.232(5) .
Ag1 O2 2.444(4) .
Ag1 F1 2.4520(4) .
Ag1 O4 2.455(4) .
Ag1 Ag2 2.8838(5) .
Ag2 C1 2.234(5) .
Ag2 O1 2.447(4) .
Ag2 F1 2.4490(4) 2_545
Ag2 O3 2.458(4) .
Ag3 N1 2.265(7) .
Ag3 O3 2.537(3) 4_565
Ag3 O4 2.562(4) .
Ag3 O2 2.565(4) 3_565
Ag3 F1 2.5759(5) .
Ag3 O1 2.596(4) 2
F1 Ag2 2.4490(4) 2
F1 Ag2 2.4490(4) 4_565
F1 Ag1 2.4520(4) 3_565
F1 Ag3 2.5759(5) 3_565
C1 C1 1.108(9) 3
O1 C2 1.238(6) .
O1 Ag3 2.596(4) 2_545
O2 C2 1.232(6) .
O2 Ag3 2.565(4) 3_565
C2 C3 1.557(8) .
C3 F2 1.319(4) .
C3 F4 1.321(4) .
C3 F3 1.328(5) .
O3 C4 1.223(6) .
O3 Ag3 2.537(3) 4_566
O4 C4 1.247(6) .
C4 C5 1.535(8) .
C5 F7 1.317(4) .
C5 F6 1.318(4) .
C5 F5 1.324(10) .
N1 C6 1.068(11) .
C6 C7 1.502(9) .
C6 C7' 1.503(10) .
C7 C7' 1.03(7) .
